data_2235022
loop_
_publ_author_name
'Haque, Rosenani A.'
'Iqbal, Muhammad Adnan'
'Rosli, Mohd Mustaqim'
'Fun, Hoong-Kun'

_publ_section_title
;
 3,3'-[1,2-Phenylenebis(methylene)]bis(1-ethyl-1<i>H</i>-benzimidazol-1-ium)
 bis(hexaflourophosphate)
;
_journal_coeditor_code HB6760
_journal_issue 6
_journal_name_full 'Acta Crystallographica Section E'
_journal_page_first o1635
_journal_paper_doi 10.1107/S1600536812019344
_journal_volume 68
_journal_year 2012
_chemical_formula_iupac 'C26 H28 N4 2+, 2P F6 -'
_chemical_formula_moiety 'C26 H28 N4 2+, 2(F6 P -)'
_chemical_formula_sum 'C26 H28 F12 N4 P2'
_chemical_formula_weight 686.46
_chemical_name_systematic
;
3,3'-[1,2-Phenylenebis(methylene)]bis(1-ethyl-1<i>H</i>-benzimidazol-1-ium)
bis(hexaflourophosphate)
;
_space_group_IT_number 15
_symmetry_cell_setting monoclinic
_symmetry_space_group_name_Hall '-C 2yc'
_symmetry_space_group_name_H-M 'C 1 2/c 1'
_atom_sites_solution_hydrogens geom
_atom_sites_solution_primary direct
_atom_sites_solution_secondary difmap
_audit_creation_method SHELXL-97
_cell_angle_alpha 90.00
_cell_angle_beta 121.2740(10)
_cell_angle_gamma 90.00
_cell_formula_units_Z 4
_cell_length_a 23.2016(5)
_cell_length_b 8.1526(2)
_cell_length_c 16.9992(4)
_cell_measurement_reflns_used 3899
_cell_measurement_temperature 100.0(10)
_cell_measurement_theta_max 29.68
_cell_measurement_theta_min 2.47
_cell_volume 2748.23(11)
_computing_cell_refinement 'SAINT (Bruker, 2009)'
_computing_data_collection 'APEX2 (Bruker, 2009)'
_computing_data_reduction 'SAINT (Bruker, 2009)'
_computing_molecular_graphics 'SHELXTL (Sheldrick, 2008)'
_computing_publication_material
;
SHELXTL (Sheldrick, 2008) and PLATON (Spek, 2009)
;
_computing_structure_refinement 'SHELXTL (Sheldrick, 2008)'
_computing_structure_solution 'SHELXTL (Sheldrick, 2008)'
_diffrn_ambient_temperature 100
_diffrn_measured_fraction_theta_full 0.991
_diffrn_measured_fraction_theta_max 0.991
_diffrn_measurement_device_type 'Bruker SMART APEXII CCD'
_diffrn_measurement_method '\f and \w scans'
_diffrn_radiation_monochromator graphite
_diffrn_radiation_source 'fine-focus sealed tube'
_diffrn_radiation_type MoK\a
_diffrn_radiation_wavelength 0.71073
_diffrn_reflns_av_R_equivalents 0.0370
_diffrn_reflns_av_sigmaI/netI 0.0372
_diffrn_reflns_limit_h_max 31
_diffrn_reflns_limit_h_min -32
_diffrn_reflns_limit_k_max 9
_diffrn_reflns_limit_k_min -11
_diffrn_reflns_limit_l_max 23
_diffrn_reflns_limit_l_min -23
_diffrn_reflns_number 14787
_diffrn_reflns_theta_full 29.83
_diffrn_reflns_theta_max 29.83
_diffrn_reflns_theta_min 2.05
_diffrn_standards_number 0
_exptl_absorpt_coefficient_mu 0.267
_exptl_absorpt_correction_T_max 0.9634
_exptl_absorpt_correction_T_min 0.9331
_exptl_absorpt_correction_type multi-scan
_exptl_absorpt_process_details '(<i>SADABS</i>; Bruker, 2009)'
_exptl_crystal_colour colourless
_exptl_crystal_density_diffrn 1.659
_exptl_crystal_density_method 'not measured'
_exptl_crystal_description block
_exptl_crystal_F_000 1400
_exptl_crystal_size_max 0.26
_exptl_crystal_size_mid 0.26
_exptl_crystal_size_min 0.14
_refine_diff_density_max 0.484
_refine_diff_density_min -0.345
_refine_ls_extinction_method none
_refine_ls_goodness_of_fit_ref 1.048
_refine_ls_hydrogen_treatment constr
_refine_ls_matrix_type full
_refine_ls_number_parameters 217
_refine_ls_number_reflns 3921
_refine_ls_number_restraints 0
_refine_ls_restrained_S_all 1.048
_refine_ls_R_factor_all 0.0621
_refine_ls_R_factor_gt 0.0458
_refine_ls_shift/su_max 0.001
_refine_ls_shift/su_mean 0.000
_refine_ls_structure_factor_coef Fsqd
_refine_ls_weighting_details 'calc w=1/[\s^2^(Fo^2^)+(0.0339P)^2^+4.2095P] where P=(Fo^2^+2Fc^2^)/3'
_refine_ls_weighting_scheme calc
_refine_ls_wR_factor_gt 0.0914
_refine_ls_wR_factor_ref 0.0980
_reflns_number_gt 3156
_reflns_number_total 3921
_reflns_threshold_expression I>2\s(I)
_cod_data_source_file hb6760.cif
_cod_data_source_block I
_cod_original_sg_symbol_H-M 'C 2/c'
_cod_database_code 2235022
_cod_database_fobs_code 2235022

loop_
_symmetry_equiv_pos_as_xyz
'x, y, z'
'-x, y, -z+1/2'
'x+1/2, y+1/2, z'
'-x+1/2, y+1/2, -z+1/2'
'-x, -y, -z'
'x, -y, z-1/2'
'-x+1/2, -y+1/2, -z'
'x+1/2, -y+1/2, z-1/2'

loop_
_atom_site_type_symbol
_atom_site_label
_atom_site_fract_x
_atom_site_fract_y
_atom_site_fract_z
_atom_site_U_iso_or_equiv
_atom_site_adp_type
_atom_site_calc_flag
_atom_site_refinement_flags
_atom_site_occupancy
_atom_site_symmetry_multiplicity
_atom_site_disorder_assembly
_atom_site_disorder_group
P P1 0.89811(2) 0.80829(6) 0.89390(3) 0.01579(11) Uani d . 1 1 . .
F F5 0.84112(5) 0.94532(13) 0.83897(7) 0.0220(2) Uani d . 1 1 A .
F F6 0.95467(6) 0.67136(15) 0.94831(8) 0.0323(3) Uani d . 1 1 A .
F F1 0.95400(8) 0.92423(17) 0.89472(17) 0.0309(5) Uani d P 0.889(6) 1 A 1
F F2 0.91321(10) 0.8889(2) 0.98909(10) 0.0303(5) Uani d P 0.889(6) 1 A 1
F F3 0.84260(11) 0.6929(2) 0.8940(2) 0.0311(5) Uani d P 0.889(6) 1 A 1
F F4 0.88302(12) 0.7290(2) 0.79927(10) 0.0314(5) Uani d P 0.889(6) 1 A 1
F F1A 0.9350(7) 0.9043(15) 0.8457(11) 0.024(3) Uiso d P 0.111(6) 1 A 2
F F2A 0.9323(8) 0.9133(18) 0.9770(10) 0.032(4) Uiso d P 0.111(6) 1 A 2
F F4A 0.8573(8) 0.7032(18) 0.7950(10) 0.029(3) Uiso d P 0.111(6) 1 A 2
F F3A 0.8547(9) 0.713(2) 0.9237(11) 0.024(4) Uiso d P 0.111(6) 1 A 2
N N1 0.16728(7) 0.66335(17) 1.09095(9) 0.0146(3) Uani d . 1 1 . .
N N2 0.10920(7) 0.67626(18) 0.94040(9) 0.0154(3) Uani d . 1 1 . .
C C1 0.10867(8) 0.7060(2) 1.01737(11) 0.0157(3) Uani d . 1 1 . .
H H1A 0.0717 0.7513 1.0192 0.019 Uiso calc R 1 1 . .
C C2 0.20844(8) 0.5997(2) 1.06084(11) 0.0142(3) Uani d . 1 1 . .
C C3 0.27289(8) 0.5312(2) 1.10913(12) 0.0174(3) Uani d . 1 1 . .
H H3A 0.2982 0.5254 1.1744 0.021 Uiso calc R 1 1 . .
C C4 0.29766(9) 0.4723(2) 1.05606(13) 0.0206(4) Uani d . 1 1 . .
H H4A 0.3410 0.4226 1.0859 0.025 Uiso calc R 1 1 . .
C C5 0.26085(9) 0.4833(2) 0.95923(13) 0.0212(4) Uani d . 1 1 . .
H H5A 0.2802 0.4424 0.9257 0.025 Uiso calc R 1 1 . .
C C6 0.19723(9) 0.5525(2) 0.91211(12) 0.0174(3) Uani d . 1 1 . .
H H6A 0.1723 0.5610 0.8469 0.021 Uiso calc R 1 1 . .
C C7 0.17168(8) 0.6091(2) 0.96517(11) 0.0150(3) Uani d . 1 1 . .
C C8 0.05184(8) 0.6967(2) 0.84619(11) 0.0163(3) Uani d . 1 1 . .
H H8A 0.0663 0.7624 0.8105 0.020 Uiso calc R 1 1 . .
H H8B 0.0157 0.7582 0.8480 0.020 Uiso calc R 1 1 . .
C C9 0.02370(8) 0.5336(2) 0.79767(11) 0.0151(3) Uani d . 1 1 . .
C C10 0.04406(8) 0.3851(2) 0.84445(12) 0.0178(3) Uani d . 1 1 . .
H H10A 0.0740 0.3845 0.9093 0.021 Uiso calc R 1 1 . .
C C11 0.02104(9) 0.2372(2) 0.79734(12) 0.0200(4) Uani d . 1 1 . .
H H11A 0.0342 0.1364 0.8301 0.024 Uiso calc R 1 1 . .
C C12 0.18631(9) 0.6741(2) 1.18835(11) 0.0186(3) Uani d . 1 1 . .
H H12A 0.2176 0.7675 1.2179 0.022 Uiso calc R 1 1 . .
H H12B 0.2104 0.5727 1.2208 0.022 Uiso calc R 1 1 . .
C C13 0.12542(9) 0.6968(2) 1.19816(13) 0.0212(4) Uani d . 1 1 . .
H H13A 0.1402 0.7015 1.2636 0.032 Uiso calc R 1 1 . .
H H13B 0.0944 0.6044 1.1692 0.032 Uiso calc R 1 1 . .
H H13C 0.1024 0.7992 1.1681 0.032 Uiso calc R 1 1 . .

loop_
_atom_site_aniso_label
_atom_site_aniso_U_11
_atom_site_aniso_U_22
_atom_site_aniso_U_33
_atom_site_aniso_U_12
_atom_site_aniso_U_13
_atom_site_aniso_U_23
P1 0.0129(2) 0.0162(2) 0.0174(2) 0.00054(16) 0.00725(17) 0.00099(17)
F5 0.0197(5) 0.0208(5) 0.0221(5) 0.0054(4) 0.0084(4) 0.0053(4)
F6 0.0233(6) 0.0279(6) 0.0390(7) 0.0116(5) 0.0115(5) 0.0080(5)
F1 0.0212(8) 0.0261(7) 0.0505(14) -0.0047(6) 0.0224(9) -0.0001(7)
F2 0.0303(9) 0.0381(9) 0.0169(6) 0.0070(7) 0.0083(6) -0.0039(6)
F3 0.0263(9) 0.0207(8) 0.0519(15) -0.0042(7) 0.0244(11) 0.0045(10)
F4 0.0382(11) 0.0331(9) 0.0228(7) 0.0058(8) 0.0157(7) -0.0062(6)
N1 0.0127(6) 0.0161(7) 0.0134(6) 0.0006(5) 0.0056(5) -0.0010(5)
N2 0.0112(6) 0.0185(7) 0.0137(6) 0.0007(5) 0.0044(5) -0.0010(6)
C1 0.0122(7) 0.0179(8) 0.0151(7) 0.0008(6) 0.0057(6) -0.0011(6)
C2 0.0126(7) 0.0133(7) 0.0157(7) -0.0015(6) 0.0067(6) -0.0014(6)
C3 0.0132(8) 0.0175(8) 0.0175(8) 0.0002(6) 0.0051(7) 0.0007(7)
C4 0.0131(8) 0.0216(9) 0.0238(9) 0.0034(7) 0.0074(7) 0.0021(7)
C5 0.0198(9) 0.0219(9) 0.0268(9) 0.0000(7) 0.0155(8) -0.0023(8)
C6 0.0168(8) 0.0189(8) 0.0161(8) -0.0025(6) 0.0082(7) -0.0023(7)
C7 0.0112(7) 0.0142(8) 0.0165(8) -0.0017(6) 0.0050(6) -0.0009(6)
C8 0.0117(7) 0.0202(8) 0.0114(7) -0.0004(6) 0.0022(6) 0.0006(6)
C9 0.0102(7) 0.0201(8) 0.0143(8) -0.0008(6) 0.0059(6) -0.0009(6)
C10 0.0117(8) 0.0235(9) 0.0147(8) -0.0010(6) 0.0045(6) 0.0018(7)
C11 0.0146(8) 0.0191(8) 0.0227(9) 0.0014(6) 0.0072(7) 0.0042(7)
C12 0.0193(8) 0.0216(9) 0.0121(7) 0.0021(7) 0.0062(7) -0.0011(7)
C13 0.0260(9) 0.0195(9) 0.0227(9) 0.0017(7) 0.0158(8) 0.0017(7)

loop_
_atom_type_symbol
_atom_type_description
_atom_type_scat_dispersion_real
_atom_type_scat_dispersion_imag
_atom_type_scat_source
C C 0.0033 0.0016 'International Tables Vol C Tables 4.2.6.8 and 6.1.1.4'
H H 0.0000 0.0000 'International Tables Vol C Tables 4.2.6.8 and 6.1.1.4'
N N 0.0061 0.0033 'International Tables Vol C Tables 4.2.6.8 and 6.1.1.4'
F F 0.0171 0.0103 'International Tables Vol C Tables 4.2.6.8 and 6.1.1.4'
P P 0.1023 0.0942 'International Tables Vol C Tables 4.2.6.8 and 6.1.1.4'

loop_
_geom_angle_atom_site_label_1
_geom_angle_atom_site_label_2
_geom_angle_atom_site_label_3
_geom_angle_site_symmetry_1
_geom_angle_site_symmetry_3
_geom_angle
F2A P1 F3A . . 95.5(8)
F2A P1 F4 . . 157.6(7)
F3A P1 F4 . . 106.7(6)
F2A P1 F3 . . 111.9(7)
F4 P1 F3 . . 90.44(11)
F2A P1 F1 . . 67.6(7)
F3A P1 F1 . . 162.7(6)
F4 P1 F1 . . 90.05(9)
F3 P1 F1 . . 179.50(11)
F2A P1 F6 . . 88.8(6)
F3A P1 F6 . . 86.5(7)
F4 P1 F6 . . 89.14(8)
F3 P1 F6 . . 90.47(9)
F1 P1 F6 . . 89.39(7)
F3A P1 F2 . . 73.4(6)
F4 P1 F2 . . 179.76(10)
F3 P1 F2 . . 89.66(11)
F1 P1 F2 . . 89.86(9)
F6 P1 F2 . . 91.07(7)
F2A P1 F5 . . 91.4(6)
F3A P1 F5 . . 93.4(7)
F4 P1 F5 . . 90.69(7)
F3 P1 F5 . . 89.39(9)
F1 P1 F5 . . 90.75(7)
F6 P1 F5 . . 179.78(9)
F2 P1 F5 . . 89.10(7)
F2A P1 F1A . . 92.3(7)
F3A P1 F1A . . 171.2(7)
F4 P1 F1A . . 65.9(5)
F3 P1 F1A . . 154.6(5)
F6 P1 F1A . . 97.8(4)
F2 P1 F1A . . 114.0(5)
F5 P1 F1A . . 82.2(4)
F2A P1 F4A . . 175.5(8)
F3A P1 F4A . . 86.9(7)
F3 P1 F4A . . 70.3(5)
F1 P1 F4A . . 110.2(5)
F6 P1 F4A . . 95.2(5)
F2 P1 F4A . . 159.0(6)
F5 P1 F4A . . 84.6(5)
F1A P1 F4A . . 85.1(6)
C1 N1 C2 . . 108.21(13)
C1 N1 C12 . . 127.07(14)
C2 N1 C12 . . 124.68(14)
C1 N2 C7 . . 108.18(14)
C1 N2 C8 . . 125.72(14)
C7 N2 C8 . . 125.88(14)
N1 C1 N2 . . 110.39(14)
N1 C1 H1A . . 124.8
N2 C1 H1A . . 124.8
C7 C2 C3 . . 121.92(15)
C7 C2 N1 . . 106.67(14)
C3 C2 N1 . . 131.37(15)
C4 C3 C2 . . 115.88(16)
C4 C3 H3A . . 122.1
C2 C3 H3A . . 122.1
C3 C4 C5 . . 122.29(16)
C3 C4 H4A . . 118.9
C5 C4 H4A . . 118.9
C6 C5 C4 . . 121.35(16)
C6 C5 H5A . . 119.3
C4 C5 H5A . . 119.3
C5 C6 C7 . . 116.48(16)
C5 C6 H6A . . 121.8
C7 C6 H6A . . 121.8
C6 C7 C2 . . 122.06(15)
C6 C7 N2 . . 131.37(16)
C2 C7 N2 . . 106.53(14)
N2 C8 C9 . . 112.54(14)
N2 C8 H8A . . 109.1
C9 C8 H8A . . 109.1
N2 C8 H8B . . 109.1
C9 C8 H8B . . 109.1
H8A C8 H8B . . 107.8
C10 C9 C9 . 2_556 119.25(10)
C10 C9 C8 . . 121.89(14)
C9 C9 C8 2_556 . 118.85(9)
C9 C10 C11 . . 120.70(15)
C9 C10 H10A . . 119.6
C11 C10 H10A . . 119.7
C11 C11 C10 2_556 . 119.87(10)
C11 C11 H11A 2_556 . 120.1
C10 C11 H11A . . 120.1
N1 C12 C13 . . 112.13(14)
N1 C12 H12A . . 109.2
C13 C12 H12A . . 109.2
N1 C12 H12B . . 109.2
C13 C12 H12B . . 109.2
H12A C12 H12B . . 107.9
C12 C13 H13A . . 109.5
C12 C13 H13B . . 109.5
H13A C13 H13B . . 109.5
C12 C13 H13C . . 109.5
H13A C13 H13C . . 109.5
H13B C13 H13C . . 109.5

loop_
_geom_bond_atom_site_label_1
_geom_bond_atom_site_label_2
_geom_bond_site_symmetry_2
_geom_bond_distance
P1 F2A . 1.481(14)
P1 F3A . 1.552(19)
P1 F4 . 1.5947(14)
P1 F3 . 1.5957(18)
P1 F1 . 1.5987(13)
P1 F6 . 1.6011(12)
P1 F2 . 1.6077(15)
P1 F5 . 1.6082(11)
P1 F1A . 1.656(11)
P1 F4A . 1.674(14)
N1 C1 . 1.330(2)
N1 C2 . 1.397(2)
N1 C12 . 1.478(2)
N2 C1 . 1.337(2)
N2 C7 . 1.395(2)
N2 C8 . 1.467(2)
C1 H1A . 0.9500
C2 C7 . 1.392(2)
C2 C3 . 1.395(2)
C3 C4 . 1.383(2)
C3 H3A . 0.9500
C4 C5 . 1.410(3)
C4 H4A . 0.9500
C5 C6 . 1.382(2)
C5 H5A . 0.9500
C6 C7 . 1.390(2)
C6 H6A . 0.9500
C8 C9 . 1.522(2)
C8 H8A . 0.9900
C8 H8B . 0.9900
C9 C10 . 1.390(2)
C9 C9 2_556 1.409(3)
C10 C11 . 1.391(3)
C10 H10A . 0.9500
C11 C11 2_556 1.383(3)
C11 H11A . 0.9500
C12 C13 . 1.518(2)
C12 H12A . 0.9900
C12 H12B . 0.9900
C13 H13A . 0.9800
C13 H13B . 0.9800
C13 H13C . 0.9800

loop_
_geom_hbond_atom_site_label_D
_geom_hbond_atom_site_label_H
_geom_hbond_atom_site_label_A
_geom_hbond_site_symmetry_A
_geom_hbond_distance_DH
_geom_hbond_distance_HA
_geom_hbond_distance_DA
_geom_hbond_angle_DHA
_geom_hbond_publ_flag
C1 H1A F6 1_455 0.95 2.42 3.142(3) 133 yes
C3 H3A F5 8_466 0.95 2.45 3.374(2) 166 yes
C5 H5A F5 3_445 0.95 2.52 3.420(3) 159 yes
C6 H6A F4 2_656 0.95 2.53 3.392(2) 151 yes
C8 H8B F1 1_455 0.99 2.39 3.350(3) 164 yes
C13 H13C F1 5_677 0.98 2.55 3.523(2) 174 yes
C13 H13C F5 5_677 0.98 2.50 3.166(2) 125 yes

loop_
_geom_torsion_atom_site_label_1
_geom_torsion_atom_site_label_2
_geom_torsion_atom_site_label_3
_geom_torsion_atom_site_label_4
_geom_torsion_site_symmetry_1
_geom_torsion_site_symmetry_4
_geom_torsion
C2 N1 C1 N2 . . -0.89(19)
C12 N1 C1 N2 . . -178.83(15)
C7 N2 C1 N1 . . 0.45(19)
C8 N2 C1 N1 . . 175.33(15)
C1 N1 C2 C7 . . 0.97(18)
C12 N1 C2 C7 . . 178.98(15)
C1 N1 C2 C3 . . -176.69(18)
C12 N1 C2 C3 . . 1.3(3)
C7 C2 C3 C4 . . -0.5(2)
N1 C2 C3 C4 . . 176.88(17)
C2 C3 C4 C5 . . 1.2(3)
C3 C4 C5 C6 . . -0.8(3)
C4 C5 C6 C7 . . -0.4(3)
C5 C6 C7 C2 . . 1.2(3)
C5 C6 C7 N2 . . -176.25(17)
C3 C2 C7 C6 . . -0.7(3)
N1 C2 C7 C6 . . -178.67(15)
C3 C2 C7 N2 . . 177.24(15)
N1 C2 C7 N2 . . -0.69(18)
C1 N2 C7 C6 . . 177.89(18)
C8 N2 C7 C6 . . 3.0(3)
C1 N2 C7 C2 . . 0.18(18)
C8 N2 C7 C2 . . -174.70(15)
C1 N2 C8 C9 . . -109.15(18)
C7 N2 C8 C9 . . 64.8(2)
N2 C8 C9 C10 . . 9.8(2)
N2 C8 C9 C9 . 2_556 -169.32(17)
C9 C9 C10 C11 2_556 . 3.6(3)
C8 C9 C10 C11 . . -175.57(16)
C9 C10 C11 C11 . 2_556 1.8(3)
C1 N1 C12 C13 . . 15.8(2)
C2 N1 C12 C13 . . -161.87(15)
